data_7705060
loop_
_publ_author_name
'Du, Jun'
'Zhang, Yanan'
'Huang, Zeming'
'Zhou, Shuangliu'
'Fang, Huayi'
'Cui, Peng'

_publ_section_title
;
 Heterobimetallic Pd(0) complexes with Pd\\rightarrow Ln (Ln = Sc, Y, Yb,
 Lu) dative bonds: rare-earth metal-dominated frustrated Lewis pair-like
 reactivity.
;
_journal_issue 35
_journal_name_full 'Dalton transactions (Cambridge, England : 2003)'
_journal_page_first 12311
_journal_page_last 12318
_journal_paper_doi 10.1039/d0dt02708a
_journal_volume 49
_journal_year 2020
_chemical_formula_moiety 'C31 H36 N P'
_chemical_formula_sum 'C31 H36 N P'
_chemical_formula_weight 453.58
_space_group_crystal_system orthorhombic
_space_group_IT_number 61
_space_group_name_Hall '-P 2ac 2ab'
_space_group_name_H-M_alt 'P b c a'
_atom_sites_solution_hydrogens geom
_atom_sites_solution_primary iterative
_audit_creation_date 2019-12-30
_audit_creation_method
;
Olex2 1.2
(compiled 2018.05.29 svn.r3508 for OlexSys, GUI svn.r5506)
;
_audit_update_record
;
2020-05-29 deposited with the CCDC.	2020-08-06 downloaded from the CCDC.
;
_cell_angle_alpha 90
_cell_angle_beta 90
_cell_angle_gamma 90
_cell_formula_units_Z 8
_cell_length_a 22.862(5)
_cell_length_b 9.491(2)
_cell_length_c 26.992(5)
_cell_measurement_reflns_used 9036
_cell_measurement_temperature 293(2)
_cell_measurement_theta_max 27.555
_cell_measurement_theta_min 3.019
_cell_volume 5857(2)
_computing_cell_refinement 'SAINT v8.37A (Bruker, 2015)'
_computing_data_reduction 'SAINT v8.37A (Bruker, 2015)'
_computing_molecular_graphics 'Olex2 (Dolomanov et al., 2009)'
_computing_publication_material 'Olex2 (Dolomanov et al., 2009)'
_computing_structure_refinement 'ShelXL (Sheldrick, 2015)'
_computing_structure_solution 'olex2.solve (Bourhis et al., 2015)'
_diffrn_ambient_temperature 293(2)
_diffrn_detector 'Bruker APEX2 area detector'
_diffrn_detector_area_resol_mean 7.9
_diffrn_detector_type 'CCD area detector'
_diffrn_measured_fraction_theta_full 0.999
_diffrn_measured_fraction_theta_max 0.992
_diffrn_measurement_device 'three-circle diffractometer'
_diffrn_measurement_device_type 'Bruker APEX-II CCD'
_diffrn_measurement_method '\f and \w scans'
_diffrn_radiation_monochromator 'mirror optics'
_diffrn_radiation_probe x-ray
_diffrn_radiation_type MoK\a
_diffrn_radiation_wavelength 0.71076
_diffrn_reflns_av_R_equivalents 0.1674
_diffrn_reflns_av_unetI/netI 0.0633
_diffrn_reflns_Laue_measured_fraction_full 0.999
_diffrn_reflns_Laue_measured_fraction_max 0.992
_diffrn_reflns_limit_h_max 29
_diffrn_reflns_limit_h_min -29
_diffrn_reflns_limit_k_max 12
_diffrn_reflns_limit_k_min -12
_diffrn_reflns_limit_l_max 35
_diffrn_reflns_limit_l_min -35
_diffrn_reflns_number 228850
_diffrn_reflns_point_group_measured_fraction_full 0.999
_diffrn_reflns_point_group_measured_fraction_max 0.992
_diffrn_reflns_theta_full 25.243
_diffrn_reflns_theta_max 27.584
_diffrn_reflns_theta_min 2.890
_diffrn_source 'microfocus sealed X-ray tube'
_diffrn_source_type 'Incoatec I\ms'
_diffrn_standards_number 0
_exptl_absorpt_coefficient_mu 0.110
_exptl_absorpt_correction_T_max 0.7456
_exptl_absorpt_correction_T_min 0.5496
_exptl_absorpt_correction_type multi-scan
_exptl_absorpt_process_details
'SADABS-2014/5 (Bruker,2014/5) was used for absorption correction. wR2(int) was 0.1476 before and 0.0748 after correction. The Ratio of minimum to maximum transmission is 0.7371. The \l/2 correction factor is Not present.'
_exptl_crystal_colour 'clear light colourless'
_exptl_crystal_colour_lustre clear
_exptl_crystal_colour_modifier light
_exptl_crystal_colour_primary colourless
_exptl_crystal_density_diffrn 1.029
_exptl_crystal_description block
_exptl_crystal_F_000 1952
_exptl_crystal_size_max 0.23
_exptl_crystal_size_mid 0.22
_exptl_crystal_size_min 0.21
_refine_diff_density_max 0.654
_refine_diff_density_min -0.354
_refine_diff_density_rms 0.061
_refine_ls_extinction_method none
_refine_ls_goodness_of_fit_ref 1.028
_refine_ls_hydrogen_treatment constr
_refine_ls_matrix_type full
_refine_ls_number_parameters 301
_refine_ls_number_reflns 6738
_refine_ls_number_restraints 0
_refine_ls_restrained_S_all 1.028
_refine_ls_R_factor_all 0.1496
_refine_ls_R_factor_gt 0.0941
_refine_ls_shift/su_max 0.000
_refine_ls_shift/su_mean 0.000
_refine_ls_structure_factor_coef Fsqd
_refine_ls_weighting_details 'w=1/[\s^2^(Fo^2^)+(0.0732P)^2^+10.3450P] where P=(Fo^2^+2Fc^2^)/3'
_refine_ls_weighting_scheme calc
_refine_ls_wR_factor_gt 0.1924
_refine_ls_wR_factor_ref 0.2233
_reflns_Friedel_coverage 0.000
_reflns_number_gt 4186
_reflns_number_total 6738
_reflns_threshold_expression 'I > 2\s(I)'
_cod_data_source_file d0dt02708a3.cif
_cod_data_source_block 12
_cod_depositor_comments 'Adding full bibliography for 7705051--7705061.cif.'
_cod_database_code 7705060
_shelx_shelxl_version_number 2018/3
_shelx_space_group_comment
;
The symmetry employed for this shelxl refinement is uniquely defined
by the following loop, which should always be used as a source of
symmetry information in preference to the above space-group names.
They are only intended as comments.
;
_olex2_refinement_description
;
1. Fixed Uiso
 At 1.2 times of:
  All C(H) groups, All C(H,H) groups
 At 1.5 times of:
  All C(H,H,H) groups
2.a Ternary CH refined with riding coordinates:
 C26(H26), C29(H29), C30(H30)
2.b Secondary CH2 refined with riding coordinates:
 C22(H22A,H22B), C24(H24A,H24B), C25(H25A,H25B), C27(H27A,H27B), C28(H28A,
 H28B), C31(H31A,H31B)
2.c Aromatic/amide H refined with riding coordinates:
 C2(H2), C3(H3), C4(H4), C5(H5), C6(H6), C8(H8), C9(H9), C10(H10), C11(H11),
 C12(H12), C15(H15), C18(H18)
2.d Idealised Me refined as rotating group:
 C13(H13A,H13B,H13C), C17(H17A,H17B,H17C), C20(H20A,H20B,H20C)
;
_olex2_submission_special_instructions 'No special instructions were received'

loop_
_space_group_symop_operation_xyz
'x, y, z'
'-x+1/2, -y, z+1/2'
'x+1/2, -y+1/2, -z'
'-x, y+1/2, -z+1/2'
'-x, -y, -z'
'x-1/2, y, -z-1/2'
'-x-1/2, y-1/2, z'
'x, -y-1/2, z-1/2'

loop_
_atom_site_label
_atom_site_type_symbol
_atom_site_fract_x
_atom_site_fract_y
_atom_site_fract_z
_atom_site_U_iso_or_equiv
_atom_site_adp_type
_atom_site_occupancy
_atom_site_site_symmetry_order
_atom_site_calc_flag
_atom_site_refinement_flags_posn
_atom_site_refinement_flags_adp
_atom_site_refinement_flags_occupancy
_atom_site_disorder_assembly
_atom_site_disorder_group
P1 P 0.59155(3) 0.31255(9) 0.35463(3) 0.0341(2) Uani 1 1 d . . . . .
N1 N 0.63149(13) 0.2156(4) 0.38458(12) 0.0572(9) Uani 1 1 d . . . . .
C1 C 0.62728(14) 0.4794(4) 0.33976(11) 0.0387(7) Uani 1 1 d . . . . .
C2 C 0.68551(15) 0.4979(4) 0.35176(14) 0.0503(9) Uani 1 1 d . . . . .
H2 H 0.705524 0.426412 0.368136 0.060 Uiso 1 1 calc R . . . .
C3 C 0.71434(18) 0.6207(5) 0.33980(17) 0.0650(12) Uani 1 1 d . . . . .
H3 H 0.753669 0.631060 0.347832 0.078 Uiso 1 1 calc R . . . .
C4 C 0.6854(2) 0.7274(5) 0.31620(17) 0.0715(13) Uani 1 1 d . . . . .
H4 H 0.705026 0.810215 0.308216 0.086 Uiso 1 1 calc R . . . .
C5 C 0.6272(2) 0.7118(4) 0.30427(16) 0.0638(11) Uani 1 1 d . . . . .
H5 H 0.607443 0.784189 0.288176 0.077 Uiso 1 1 calc R . . . .
C6 C 0.59831(16) 0.5890(4) 0.31619(13) 0.0487(9) Uani 1 1 d . . . . .
H6 H 0.558896 0.579472 0.308350 0.058 Uiso 1 1 calc R . . . .
C7 C 0.58142(14) 0.2456(4) 0.29172(12) 0.0398(8) Uani 1 1 d . . . . .
C8 C 0.54651(18) 0.3112(4) 0.25690(14) 0.0546(10) Uani 1 1 d . . . . .
H8 H 0.525657 0.391642 0.265634 0.066 Uiso 1 1 calc R . . . .
C9 C 0.5421(2) 0.2587(5) 0.20900(16) 0.0699(12) Uani 1 1 d . . . . .
H9 H 0.519369 0.304838 0.185516 0.084 Uiso 1 1 calc R . . . .
C10 C 0.5719(2) 0.1374(6) 0.19667(17) 0.0770(14) Uani 1 1 d . . . . .
H10 H 0.568808 0.100980 0.164784 0.092 Uiso 1 1 calc R . . . .
C11 C 0.6057(2) 0.0706(5) 0.23074(18) 0.0756(14) Uani 1 1 d . . . . .
H11 H 0.625295 -0.011795 0.222221 0.091 Uiso 1 1 calc R . . . .
C12 C 0.61100(17) 0.1251(4) 0.27837(15) 0.0552(10) Uani 1 1 d . . . . .
H12 H 0.634722 0.079803 0.301382 0.066 Uiso 1 1 calc R . . . .
C13 C 0.56126(17) 0.5560(4) 0.43257(13) 0.0515(9) Uani 1 1 d . . . . .
H13A H 0.596094 0.499586 0.433818 0.077 Uiso 1 1 calc GR . . . .
H13B H 0.551527 0.587407 0.465357 0.077 Uiso 1 1 calc GR . . . .
H13C H 0.567780 0.636099 0.411593 0.077 Uiso 1 1 calc GR . . . .
C14 C 0.51160(14) 0.4692(3) 0.41209(11) 0.0353(7) Uani 1 1 d . . . . .
C15 C 0.45601(15) 0.4995(4) 0.43029(12) 0.0419(8) Uani 1 1 d . . . . .
H15 H 0.451709 0.574284 0.452261 0.050 Uiso 1 1 calc R . . . .
C16 C 0.40762(15) 0.4241(4) 0.41723(13) 0.0469(9) Uani 1 1 d . . . . .
C17 C 0.34741(18) 0.4592(5) 0.43774(18) 0.0729(13) Uani 1 1 d . . . . .
H17A H 0.350585 0.481060 0.472366 0.109 Uiso 1 1 calc GR . . . .
H17B H 0.321928 0.379746 0.433443 0.109 Uiso 1 1 calc GR . . . .
H17C H 0.331701 0.538955 0.420377 0.109 Uiso 1 1 calc GR . . . .
C18 C 0.41512(14) 0.3088(4) 0.38657(13) 0.0471(8) Uani 1 1 d . . . . .
H18 H 0.382661 0.254782 0.378164 0.056 Uiso 1 1 calc R . . . .
C19 C 0.46952(14) 0.2709(3) 0.36791(12) 0.0394(8) Uani 1 1 d . . . . .
C20 C 0.47253(18) 0.1326(4) 0.34021(17) 0.0642(12) Uani 1 1 d . . . . .
H20A H 0.467868 0.149566 0.305370 0.096 Uiso 1 1 calc GR . . . .
H20B H 0.441867 0.071441 0.351560 0.096 Uiso 1 1 calc GR . . . .
H20C H 0.509751 0.088852 0.346101 0.096 Uiso 1 1 calc GR . . . .
C21 C 0.51851(13) 0.3555(3) 0.37862(11) 0.0324(7) Uani 1 1 d . . . . .
C22 C 0.68144(17) 0.1924(4) 0.46313(16) 0.0612(11) Uani 1 1 d . . . . .
H22A H 0.673538 0.290001 0.471441 0.073 Uiso 1 1 calc R . . . .
H22B H 0.718070 0.189056 0.445031 0.073 Uiso 1 1 calc R . . . .
C23 C 0.63255(13) 0.1364(3) 0.43045(12) 0.0358(7) Uani 1 1 d . . . . .
C24 C 0.6453(2) -0.0170(4) 0.41856(16) 0.0640(11) Uani 1 1 d . . . . .
H24A H 0.681410 -0.023173 0.399815 0.077 Uiso 1 1 calc R . . . .
H24B H 0.614051 -0.054625 0.398160 0.077 Uiso 1 1 calc R . . . .
C25 C 0.57594(16) 0.1433(4) 0.46054(14) 0.0543(10) Uani 1 1 d . . . . .
H25A H 0.543737 0.108604 0.440576 0.065 Uiso 1 1 calc R . . . .
H25B H 0.567724 0.240446 0.469222 0.065 Uiso 1 1 calc R . . . .
C26 C 0.68743(19) 0.1040(5) 0.51218(17) 0.0723(13) Uani 1 1 d . . . . .
H26 H 0.719174 0.140551 0.532912 0.087 Uiso 1 1 calc R . . . .
C27 C 0.7001(2) -0.0433(6) 0.4959(2) 0.0847(16) Uani 1 1 d . . . . .
H27A H 0.707741 -0.100958 0.524851 0.102 Uiso 1 1 calc R . . . .
H27B H 0.735195 -0.043224 0.475665 0.102 Uiso 1 1 calc R . . . .
C28 C 0.6299(2) 0.1145(6) 0.53849(17) 0.0760(13) Uani 1 1 d . . . . .
H28A H 0.632580 0.065954 0.570029 0.091 Uiso 1 1 calc R . . . .
H28B H 0.621399 0.212855 0.545184 0.091 Uiso 1 1 calc R . . . .
C29 C 0.6509(2) -0.1076(5) 0.46686(19) 0.0732(13) Uani 1 1 d . . . . .
H29 H 0.659406 -0.206205 0.458826 0.088 Uiso 1 1 calc R . . . .
C30 C 0.58091(18) 0.0527(5) 0.50910(15) 0.0589(10) Uani 1 1 d . . . . .
H30 H 0.544293 0.056632 0.527925 0.071 Uiso 1 1 calc R . . . .
C31 C 0.5934(2) -0.0947(5) 0.4930(2) 0.0778(14) Uani 1 1 d . . . . .
H31A H 0.562460 -0.126299 0.471118 0.093 Uiso 1 1 calc R . . . .
H31B H 0.593517 -0.155727 0.521866 0.093 Uiso 1 1 calc R . . . .

loop_
_atom_site_aniso_label
_atom_site_aniso_U_11
_atom_site_aniso_U_22
_atom_site_aniso_U_33
_atom_site_aniso_U_23
_atom_site_aniso_U_13
_atom_site_aniso_U_12
P1 0.0343(4) 0.0328(4) 0.0350(4) -0.0004(3) 0.0016(3) 0.0010(3)
N1 0.0409(15) 0.075(2) 0.0562(19) 0.0228(17) 0.0140(14) 0.0169(16)
C1 0.0409(17) 0.0400(19) 0.0352(16) -0.0051(14) 0.0042(14) 0.0004(15)
C2 0.0427(18) 0.050(2) 0.058(2) 0.0013(19) 0.0022(17) -0.0048(17)
C3 0.051(2) 0.064(3) 0.079(3) -0.001(2) 0.000(2) -0.020(2)
C4 0.078(3) 0.054(3) 0.082(3) 0.003(2) 0.011(2) -0.030(2)
C5 0.082(3) 0.038(2) 0.071(3) 0.0132(19) -0.005(2) -0.009(2)
C6 0.047(2) 0.043(2) 0.056(2) 0.0052(17) -0.0080(17) -0.0041(17)
C7 0.0453(18) 0.0359(18) 0.0383(17) -0.0058(15) 0.0043(14) -0.0075(15)
C8 0.063(2) 0.049(2) 0.052(2) -0.0056(18) -0.0098(18) 0.0001(19)
C9 0.087(3) 0.069(3) 0.053(2) -0.004(2) -0.021(2) -0.019(3)
C10 0.103(4) 0.080(3) 0.049(2) -0.028(2) 0.005(2) -0.026(3)
C11 0.090(3) 0.069(3) 0.068(3) -0.031(2) 0.014(3) 0.005(3)
C12 0.058(2) 0.051(2) 0.056(2) -0.0104(19) 0.0078(18) 0.0089(19)
C13 0.064(2) 0.050(2) 0.0410(19) -0.0134(17) 0.0001(17) -0.0075(19)
C14 0.0453(17) 0.0306(17) 0.0302(15) 0.0038(13) 0.0013(13) 0.0024(14)
C15 0.054(2) 0.0347(19) 0.0373(17) 0.0014(14) 0.0064(15) 0.0098(16)
C16 0.0449(19) 0.051(2) 0.0445(19) 0.0118(17) 0.0079(16) 0.0120(17)
C17 0.051(2) 0.079(3) 0.088(3) 0.002(3) 0.019(2) 0.014(2)
C18 0.0360(17) 0.054(2) 0.051(2) 0.0079(18) -0.0004(15) -0.0058(16)
C19 0.0416(17) 0.0332(18) 0.0434(18) 0.0010(14) -0.0007(14) -0.0015(14)
C20 0.055(2) 0.054(3) 0.084(3) -0.020(2) 0.012(2) -0.019(2)
C21 0.0355(15) 0.0290(16) 0.0328(15) 0.0022(13) 0.0015(13) 0.0044(13)
C22 0.050(2) 0.056(3) 0.078(3) -0.001(2) -0.003(2) -0.0094(19)
C23 0.0352(16) 0.0314(17) 0.0408(17) 0.0044(14) -0.0025(13) 0.0022(14)
C24 0.072(3) 0.049(2) 0.071(3) -0.003(2) 0.003(2) 0.004(2)
C25 0.047(2) 0.058(2) 0.058(2) 0.0115(19) -0.0014(17) 0.0074(18)
C26 0.054(2) 0.087(4) 0.076(3) -0.004(3) -0.022(2) 0.001(2)
C27 0.068(3) 0.095(4) 0.092(4) 0.024(3) -0.004(3) 0.034(3)
C28 0.076(3) 0.089(4) 0.062(3) -0.005(3) -0.005(2) 0.014(3)
C29 0.085(3) 0.039(2) 0.095(3) 0.005(2) 0.006(3) 0.015(2)
C30 0.055(2) 0.062(3) 0.060(2) 0.015(2) 0.0049(19) 0.004(2)
C31 0.086(3) 0.056(3) 0.091(3) 0.016(3) 0.005(3) -0.005(2)

loop_
_atom_type_symbol
_atom_type_description
_atom_type_scat_dispersion_real
_atom_type_scat_dispersion_imag
_atom_type_scat_source
C C 0.0033 0.0016 'International Tables Vol C Tables 4.2.6.8 and 6.1.1.4'
H H 0.0000 0.0000 'International Tables Vol C Tables 4.2.6.8 and 6.1.1.4'
N N 0.0061 0.0033 'International Tables Vol C Tables 4.2.6.8 and 6.1.1.4'
P P 0.1023 0.0942 'International Tables Vol C Tables 4.2.6.8 and 6.1.1.4'

loop_
_geom_angle_atom_site_label_1
_geom_angle_atom_site_label_2
_geom_angle_atom_site_label_3
_geom_angle
_geom_angle_site_symmetry_1
_geom_angle_site_symmetry_3
_geom_angle_publ_flag
N1 P1 C1 111.77(17) . . ?
N1 P1 C7 110.99(18) . . ?
N1 P1 C21 119.37(15) . . ?
C1 P1 C7 98.84(15) . . ?
C1 P1 C21 106.96(14) . . ?
C7 P1 C21 106.84(14) . . ?
C23 N1 P1 140.8(2) . . ?
C2 C1 P1 119.3(3) . . ?
C2 C1 C6 118.2(3) . . ?
C6 C1 P1 122.5(3) . . ?
C1 C2 H2 119.5 . . ?
C3 C2 C1 120.9(4) . . ?
C3 C2 H2 119.5 . . ?
C2 C3 H3 119.8 . . ?
C4 C3 C2 120.3(4) . . ?
C4 C3 H3 119.8 . . ?
C3 C4 H4 120.1 . . ?
C3 C4 C5 119.8(4) . . ?
C5 C4 H4 120.1 . . ?
C4 C5 H5 120.0 . . ?
C4 C5 C6 120.0(4) . . ?
C6 C5 H5 120.0 . . ?
C1 C6 H6 119.6 . . ?
C5 C6 C1 120.8(4) . . ?
C5 C6 H6 119.6 . . ?
C8 C7 P1 123.3(3) . . ?
C12 C7 P1 118.0(3) . . ?
C12 C7 C8 118.7(3) . . ?
C7 C8 H8 119.6 . . ?
C7 C8 C9 120.8(4) . . ?
C9 C8 H8 119.6 . . ?
C8 C9 H9 120.3 . . ?
C10 C9 C8 119.3(4) . . ?
C10 C9 H9 120.3 . . ?
C9 C10 H10 119.8 . . ?
C11 C10 C9 120.5(4) . . ?
C11 C10 H10 119.8 . . ?
C10 C11 H11 119.9 . . ?
C10 C11 C12 120.1(4) . . ?
C12 C11 H11 119.9 . . ?
C7 C12 C11 120.5(4) . . ?
C7 C12 H12 119.7 . . ?
C11 C12 H12 119.7 . . ?
H13A C13 H13B 109.5 . . ?
H13A C13 H13C 109.5 . . ?
H13B C13 H13C 109.5 . . ?
C14 C13 H13A 109.5 . . ?
C14 C13 H13B 109.5 . . ?
C14 C13 H13C 109.5 . . ?
C15 C14 C13 116.4(3) . . ?
C15 C14 C21 119.0(3) . . ?
C21 C14 C13 124.5(3) . . ?
C14 C15 H15 118.6 . . ?
C16 C15 C14 122.7(3) . . ?
C16 C15 H15 118.6 . . ?
C15 C16 C17 121.7(4) . . ?
C15 C16 C18 118.0(3) . . ?
C18 C16 C17 120.2(4) . . ?
C16 C17 H17A 109.5 . . ?
C16 C17 H17B 109.5 . . ?
C16 C17 H17C 109.5 . . ?
H17A C17 H17B 109.5 . . ?
H17A C17 H17C 109.5 . . ?
H17B C17 H17C 109.5 . . ?
C16 C18 H18 118.9 . . ?
C16 C18 C19 122.2(3) . . ?
C19 C18 H18 118.9 . . ?
C18 C19 C20 116.4(3) . . ?
C18 C19 C21 119.3(3) . . ?
C21 C19 C20 124.1(3) . . ?
C19 C20 H20A 109.5 . . ?
C19 C20 H20B 109.5 . . ?
C19 C20 H20C 109.5 . . ?
H20A C20 H20B 109.5 . . ?
H20A C20 H20C 109.5 . . ?
H20B C20 H20C 109.5 . . ?
C14 C21 P1 119.7(2) . . ?
C19 C21 P1 121.6(2) . . ?
C19 C21 C14 118.5(3) . . ?
H22A C22 H22B 108.0 . . ?
C23 C22 H22A 109.3 . . ?
C23 C22 H22B 109.3 . . ?
C23 C22 C26 111.5(3) . . ?
C26 C22 H22A 109.3 . . ?
C26 C22 H22B 109.3 . . ?
N1 C23 C22 109.1(3) . . ?
N1 C23 C24 108.7(3) . . ?
N1 C23 C25 114.7(3) . . ?
C22 C23 C25 107.4(3) . . ?
C24 C23 C22 108.5(3) . . ?
C24 C23 C25 108.4(3) . . ?
C23 C24 H24A 109.3 . . ?
C23 C24 H24B 109.3 . . ?
C23 C24 C29 111.5(3) . . ?
H24A C24 H24B 108.0 . . ?
C29 C24 H24A 109.3 . . ?
C29 C24 H24B 109.3 . . ?
C23 C25 H25A 109.4 . . ?
C23 C25 H25B 109.4 . . ?
C23 C25 C30 111.0(3) . . ?
H25A C25 H25B 108.0 . . ?
C30 C25 H25A 109.4 . . ?
C30 C25 H25B 109.4 . . ?
C22 C26 H26 110.8 . . ?
C27 C26 C22 105.6(4) . . ?
C27 C26 H26 110.8 . . ?
C27 C26 C28 111.9(4) . . ?
C28 C26 C22 106.7(4) . . ?
C28 C26 H26 110.8 . . ?
C26 C27 H27A 109.0 . . ?
C26 C27 H27B 109.0 . . ?
C26 C27 C29 112.9(4) . . ?
H27A C27 H27B 107.8 . . ?
C29 C27 H27A 109.0 . . ?
C29 C27 H27B 109.0 . . ?
C26 C28 H28A 109.1 . . ?
C26 C28 H28B 109.1 . . ?
H28A C28 H28B 107.9 . . ?
C30 C28 C26 112.3(4) . . ?
C30 C28 H28A 109.1 . . ?
C30 C28 H28B 109.1 . . ?
C24 C29 H29 110.9 . . ?
C27 C29 C24 105.8(4) . . ?
C27 C29 H29 110.9 . . ?
C31 C29 C24 106.0(4) . . ?
C31 C29 C27 112.2(4) . . ?
C31 C29 H29 110.9 . . ?
C25 C30 H30 110.5 . . ?
C28 C30 C25 106.4(4) . . ?
C28 C30 H30 110.5 . . ?
C28 C30 C31 112.3(4) . . ?
C31 C30 C25 106.5(4) . . ?
C31 C30 H30 110.5 . . ?
C29 C31 H31A 109.1 . . ?
C29 C31 H31B 109.1 . . ?
C30 C31 C29 112.4(4) . . ?
C30 C31 H31A 109.1 . . ?
C30 C31 H31B 109.1 . . ?
H31A C31 H31B 107.8 . . ?

loop_
_geom_bond_atom_site_label_1
_geom_bond_atom_site_label_2
_geom_bond_distance
_geom_bond_site_symmetry_2
_geom_bond_publ_flag
P1 N1 1.528(3) . ?
P1 C1 1.826(3) . ?
P1 C7 1.828(3) . ?
P1 C21 1.837(3) . ?
N1 C23 1.449(4) . ?
C1 C2 1.381(5) . ?
C1 C6 1.388(5) . ?
C2 H2 0.9300 . ?
C2 C3 1.378(5) . ?
C3 H3 0.9300 . ?
C3 C4 1.367(6) . ?
C4 H4 0.9300 . ?
C4 C5 1.377(6) . ?
C5 H5 0.9300 . ?
C5 C6 1.378(5) . ?
C6 H6 0.9300 . ?
C7 C8 1.381(5) . ?
C7 C12 1.377(5) . ?
C8 H8 0.9300 . ?
C8 C9 1.389(5) . ?
C9 H9 0.9300 . ?
C9 C10 1.378(7) . ?
C10 H10 0.9300 . ?
C10 C11 1.358(7) . ?
C11 H11 0.9300 . ?
C11 C12 1.391(6) . ?
C12 H12 0.9300 . ?
C13 H13A 0.9600 . ?
C13 H13B 0.9600 . ?
C13 H13C 0.9600 . ?
C13 C14 1.507(5) . ?
C14 C15 1.392(4) . ?
C14 C21 1.416(4) . ?
C15 H15 0.9300 . ?
C15 C16 1.364(5) . ?
C16 C17 1.521(5) . ?
C16 C18 1.383(5) . ?
C17 H17A 0.9600 . ?
C17 H17B 0.9600 . ?
C17 H17C 0.9600 . ?
C18 H18 0.9300 . ?
C18 C19 1.389(5) . ?
C19 C20 1.512(5) . ?
C19 C21 1.408(4) . ?
C20 H20A 0.9600 . ?
C20 H20B 0.9600 . ?
C20 H20C 0.9600 . ?
C22 H22A 0.9700 . ?
C22 H22B 0.9700 . ?
C22 C23 1.520(5) . ?
C22 C26 1.574(6) . ?
C23 C24 1.519(5) . ?
C23 C25 1.529(5) . ?
C24 H24A 0.9700 . ?
C24 H24B 0.9700 . ?
C24 C29 1.567(6) . ?
C25 H25A 0.9700 . ?
C25 H25B 0.9700 . ?
C25 C30 1.571(5) . ?
C26 H26 0.9800 . ?
C26 C27 1.493(7) . ?
C26 C28 1.499(6) . ?
C27 H27A 0.9700 . ?
C27 H27B 0.9700 . ?
C27 C29 1.500(7) . ?
C28 H28A 0.9700 . ?
C28 H28B 0.9700 . ?
C28 C30 1.492(6) . ?
C29 H29 0.9800 . ?
C29 C31 1.498(6) . ?
C30 H30 0.9800 . ?
C30 C31 1.492(6) . ?
C31 H31A 0.9700 . ?
C31 H31B 0.9700 . ?

loop_
_geom_torsion_atom_site_label_1
_geom_torsion_atom_site_label_2
_geom_torsion_atom_site_label_3
_geom_torsion_atom_site_label_4
_geom_torsion
_geom_torsion_site_symmetry_1
_geom_torsion_site_symmetry_2
_geom_torsion_site_symmetry_3
_geom_torsion_site_symmetry_4
_geom_torsion_publ_flag
P1 N1 C23 C22 -118.3(5) . . . . ?
P1 N1 C23 C24 123.7(4) . . . . ?
P1 N1 C23 C25 2.2(6) . . . . ?
P1 C1 C2 C3 178.1(3) . . . . ?
P1 C1 C6 C5 -178.1(3) . . . . ?
P1 C7 C8 C9 177.5(3) . . . . ?
P1 C7 C12 C11 -179.0(3) . . . . ?
N1 P1 C1 C2 5.9(3) . . . . ?
N1 P1 C1 C6 -174.8(3) . . . . ?
N1 P1 C7 C8 178.8(3) . . . . ?
N1 P1 C7 C12 -2.3(3) . . . . ?
N1 P1 C21 C14 85.8(3) . . . . ?
N1 P1 C21 C19 -88.7(3) . . . . ?
N1 C23 C24 C29 176.5(3) . . . . ?
N1 C23 C25 C30 179.2(3) . . . . ?
C1 P1 N1 C23 125.7(4) . . . . ?
C1 P1 C7 C8 -63.7(3) . . . . ?
C1 P1 C7 C12 115.2(3) . . . . ?
C1 P1 C21 C14 -42.2(3) . . . . ?
C1 P1 C21 C19 143.2(3) . . . . ?
C1 C2 C3 C4 0.7(6) . . . . ?
C2 C1 C6 C5 1.2(5) . . . . ?
C2 C3 C4 C5 -0.1(7) . . . . ?
C3 C4 C5 C6 0.1(7) . . . . ?
C4 C5 C6 C1 -0.7(6) . . . . ?
C6 C1 C2 C3 -1.2(5) . . . . ?
C7 P1 N1 C23 -125.0(4) . . . . ?
C7 P1 C1 C2 -111.0(3) . . . . ?
C7 P1 C1 C6 68.3(3) . . . . ?
C7 P1 C21 C14 -147.3(2) . . . . ?
C7 P1 C21 C19 38.1(3) . . . . ?
C7 C8 C9 C10 1.7(7) . . . . ?
C8 C7 C12 C11 -0.1(6) . . . . ?
C8 C9 C10 C11 -0.7(7) . . . . ?
C9 C10 C11 C12 -0.7(8) . . . . ?
C10 C11 C12 C7 1.1(7) . . . . ?
C12 C7 C8 C9 -1.3(6) . . . . ?
C13 C14 C15 C16 -176.1(3) . . . . ?
C13 C14 C21 P1 -3.6(4) . . . . ?
C13 C14 C21 C19 171.1(3) . . . . ?
C14 C15 C16 C17 179.8(3) . . . . ?
C14 C15 C16 C18 3.3(5) . . . . ?
C15 C14 C21 P1 -179.4(2) . . . . ?
C15 C14 C21 C19 -4.7(4) . . . . ?
C15 C16 C18 C19 -1.9(5) . . . . ?
C16 C18 C19 C20 172.6(3) . . . . ?
C16 C18 C19 C21 -2.8(5) . . . . ?
C17 C16 C18 C19 -178.5(4) . . . . ?
C18 C19 C21 P1 -179.4(2) . . . . ?
C18 C19 C21 C14 6.0(5) . . . . ?
C20 C19 C21 P1 5.6(5) . . . . ?
C20 C19 C21 C14 -169.0(3) . . . . ?
C21 P1 N1 C23 -0.1(5) . . . . ?
C21 P1 C1 C2 138.3(3) . . . . ?
C21 P1 C1 C6 -42.4(3) . . . . ?
C21 P1 C7 C8 47.1(3) . . . . ?
C21 P1 C7 C12 -134.0(3) . . . . ?
C21 C14 C15 C16 0.0(5) . . . . ?
C22 C23 C24 C29 58.0(4) . . . . ?
C22 C23 C25 C30 -59.4(4) . . . . ?
C22 C26 C27 C29 -63.8(5) . . . . ?
C22 C26 C28 C30 62.3(5) . . . . ?
C23 C22 C26 C27 59.6(4) . . . . ?
C23 C22 C26 C28 -59.5(5) . . . . ?
C23 C24 C29 C27 -59.4(5) . . . . ?
C23 C24 C29 C31 60.0(5) . . . . ?
C23 C25 C30 C28 60.8(4) . . . . ?
C23 C25 C30 C31 -59.2(4) . . . . ?
C24 C23 C25 C30 57.6(4) . . . . ?
C24 C29 C31 C30 -63.7(5) . . . . ?
C25 C23 C24 C29 -58.3(4) . . . . ?
C25 C30 C31 C29 63.6(5) . . . . ?
C26 C22 C23 N1 -176.3(3) . . . . ?
C26 C22 C23 C24 -58.1(4) . . . . ?
C26 C22 C23 C25 58.8(4) . . . . ?
C26 C27 C29 C24 63.9(5) . . . . ?
C26 C27 C29 C31 -51.3(6) . . . . ?
C26 C28 C30 C25 -63.0(5) . . . . ?
C26 C28 C30 C31 53.2(5) . . . . ?
C27 C26 C28 C30 -52.7(5) . . . . ?
C27 C29 C31 C30 51.4(5) . . . . ?
C28 C26 C27 C29 51.8(6) . . . . ?
C28 C30 C31 C29 -52.5(5) . . . . ?

loop_
_smtbx_masks_void_nr
_smtbx_masks_void_average_x
_smtbx_masks_void_average_y
_smtbx_masks_void_average_z
_smtbx_masks_void_volume
_smtbx_masks_void_count_electrons
_smtbx_masks_void_content
1 -0.004 -0.164 0.101 13.7 0.5 ?
2 0.004 0.164 0.899 13.7 0.5 ?
3 0.004 0.336 0.399 13.7 0.5 ?
4 -0.004 0.664 0.601 13.7 0.5 ?
5 0.250 -0.203 0.820 260.6 51.5 ?
6 0.250 -0.484 0.320 260.6 51.4 ?
7 0.496 0.664 0.899 13.7 0.5 ?
8 0.496 0.836 0.399 13.7 0.5 ?
9 0.504 0.164 0.601 13.7 0.6 ?
10 0.504 0.336 0.101 13.7 0.5 ?
11 0.750 -0.132 0.680 260.6 51.4 ?
12 0.750 -0.930 0.180 260.6 51.4 ?
